data_7021294
loop_
_publ_author_name
'Sun, Di'
'Wang, Hua'
'Lu, Hai-Feng'
'Feng, Sheng-Yu'
'Zhang, Zhen-Wei'
'Sun, Guo-Xin'
'Sun, Dao-Feng'

_publ_section_title
;
 Two birds with one stone: anion templated ball-shaped Ag56 and disc-like
 Ag20 clusters.
;
_journal_issue 18
_journal_name_full 'Dalton transactions (Cambridge, England : 2003)'
_journal_page_first 6281
_journal_page_last 6284
_journal_paper_doi 10.1039/c3dt50342a
_journal_volume 42
_journal_year 2013
_chemical_formula_moiety 'C80 H180 Ag56 S33'
_chemical_formula_sum 'C80 H180 Ag56 S33'
_chemical_formula_weight 8240.94
_chemical_name_systematic
;
?
;
_space_group_crystal_system cubic
_space_group_IT_number 205
_space_group_name_Hall '-P 2ac 2ab 3'
_space_group_name_H-M_alt 'P a -3'
_symmetry_space_group_name_Hall '-P 2ac 2ab 3'
_symmetry_space_group_name_H-M 'P a -3'
_atom_sites_solution_hydrogens geom
_atom_sites_solution_secondary difmap
_audit_creation_date 2012-11-28
_audit_creation_method
;
Olex2 1.2-ac2
(compiled 2012.03.06 svn.r2239, GUI svn.r4109)
;
_cell_angle_alpha 90.00
_cell_angle_beta 90.00
_cell_angle_gamma 90.00
_cell_formula_units_Z 4
_cell_length_a 29.022(6)
_cell_length_b 29.022(6)
_cell_length_c 29.022(6)
_cell_measurement_reflns_used 6305
_cell_measurement_temperature 100(2)
_cell_measurement_theta_max 18.889
_cell_measurement_theta_min 2.328
_cell_volume 24445(9)
_computing_cell_refinement 'SAINT+ ver. (Bruker, 2001)'
_computing_data_collection 'APEX2 (Bruker, 2008)'
_computing_data_reduction 'SAINT+ ver. (Bruker, 2001)'
_computing_molecular_graphics 'SHELXTL (Sheldrick, 2008)'
_computing_publication_material 'SHELXTL (Sheldrick, 2008)'
_computing_structure_refinement 'SHELXTL (Sheldrick, 2008)'
_computing_structure_solution 'SHELXTL (Sheldrick, 2008)'
_diffrn_ambient_temperature 100(2)
_diffrn_measured_fraction_theta_full 0.991
_diffrn_measured_fraction_theta_max 0.991
_diffrn_measurement_device_type 'Bruker SMART APEX II CCD area detector'
_diffrn_radiation_monochromator graphite
_diffrn_radiation_type 'MO K\a'
_diffrn_radiation_wavelength 0.71073
_diffrn_reflns_av_R_equivalents 0.0489
_diffrn_reflns_av_unetI/netI 0.0502
_diffrn_reflns_limit_h_max 19
_diffrn_reflns_limit_h_min -34
_diffrn_reflns_limit_k_max 15
_diffrn_reflns_limit_k_min -33
_diffrn_reflns_limit_l_max 34
_diffrn_reflns_limit_l_min -30
_diffrn_reflns_number 26664
_diffrn_reflns_theta_full 24.99
_diffrn_reflns_theta_max 24.99
_diffrn_reflns_theta_min 2.63
_diffrn_source 'fine-focus sealed tube'
_diffrn_source_current 30.0
_diffrn_source_power 1.5
_diffrn_source_voltage 50.0
_exptl_absorpt_coefficient_mu 4.666
_exptl_absorpt_correction_T_max 0.5412
_exptl_absorpt_correction_T_min 0.4555
_exptl_absorpt_correction_type multi-scan
_exptl_absorpt_process_details sadabs
_exptl_crystal_colour RED
_exptl_crystal_density_diffrn 2.239
_exptl_crystal_density_method 'not measured'
_exptl_crystal_description block
_exptl_crystal_F_000 15280
_exptl_crystal_size_max 0.20
_exptl_crystal_size_mid 0.15
_exptl_crystal_size_min 0.15
_platon_squeeze_details
;
;
_refine_diff_density_max 2.121
_refine_diff_density_min -0.899
_refine_diff_density_rms 0.227
_refine_ls_extinction_method none
_refine_ls_goodness_of_fit_ref 1.069
_refine_ls_hydrogen_treatment constr
_refine_ls_matrix_type full
_refine_ls_number_parameters 435
_refine_ls_number_reflns 7126
_refine_ls_number_restraints 244
_refine_ls_restrained_S_all 1.118
_refine_ls_R_factor_all 0.1056
_refine_ls_R_factor_gt 0.0829
_refine_ls_shift/su_max 0.003
_refine_ls_shift/su_mean 0.000
_refine_ls_structure_factor_coef Fsqd
_refine_ls_weighting_details 'calc w=1/[\s^2^(Fo^2^)+(0.1725P)^2^+0.0000P] where P=(Fo^2^+2Fc^2^)/3'
_refine_ls_weighting_scheme calc
_refine_ls_wR_factor_gt 0.2422
_refine_ls_wR_factor_ref 0.2648
_reflns_number_gt 4811
_reflns_number_total 7126
_reflns_threshold_expression >2sigma(I)
_cod_data_source_file c3dt50342a.txt
_cod_data_source_block ag56
_cod_original_cell_volume 24444(8)
_cod_database_code 7021294

loop_
_space_group_symop_id
_space_group_symop_operation_xyz
1 'x, y, z'
2 '-x+1/2, -y, z+1/2'
3 '-x, y+1/2, -z+1/2'
4 'x+1/2, -y+1/2, -z'
5 'z, x, y'
6 'z+1/2, -x+1/2, -y'
7 '-z+1/2, -x, y+1/2'
8 '-z, x+1/2, -y+1/2'
9 'y, z, x'
10 '-y, z+1/2, -x+1/2'
11 'y+1/2, -z+1/2, -x'
12 '-y+1/2, -z, x+1/2'
13 '-x, -y, -z'
14 'x-1/2, y, -z-1/2'
15 'x, -y-1/2, z-1/2'
16 '-x-1/2, y-1/2, z'
17 '-z, -x, -y'
18 '-z-1/2, x-1/2, y'
19 'z-1/2, x, -y-1/2'
20 'z, -x-1/2, y-1/2'
21 '-y, -z, -x'
22 'y, -z-1/2, x-1/2'
23 '-y-1/2, z-1/2, x'
24 'y-1/2, z, -x-1/2'

loop_
_atom_site_label
_atom_site_type_symbol
_atom_site_fract_x
_atom_site_fract_y
_atom_site_fract_z
_atom_site_U_iso_or_equiv
_atom_site_adp_type
_atom_site_occupancy
_atom_site_symmetry_multiplicity
_atom_site_calc_flag
_atom_site_refinement_flags
Ag1A Ag 0.61836(3) 0.48030(3) 0.52679(3) 0.0440(3) Uani 0.95 1 d P
Ag1B Ag 0.5928(6) 0.4834(5) 0.5525(5) 0.038(3) Uani 0.05 1 d PU
Ag2A Ag 0.53311(8) 0.43793(10) 0.58112(8) 0.0647(7) Uani 0.75 1 d P
Ag2B Ag 0.5240(2) 0.4403(2) 0.5944(2) 0.0445(15) Uani 0.25 1 d PU
Ag3A Ag 0.6264(2) 0.3251(2) 0.50854(16) 0.0898(16) Uani 0.40 1 d PU
Ag3B Ag 0.6012(6) 0.3099(5) 0.5099(5) 0.099(4) Uani 0.15 1 d PU
Ag3C Ag 0.6741(11) 0.3683(13) 0.4760(13) 0.094(8) Uani 0.05 1 d PU
Ag3D Ag 0.6496(2) 0.34495(19) 0.49462(17) 0.0906(15) Uani 0.40 1 d PU
Ag4A Ag 0.5441(4) 0.6604(3) 0.6328(4) 0.064(3) Uani 0.10 1 d PU
Ag4B Ag 0.54706(4) 0.62365(5) 0.64769(4) 0.0696(4) Uani 0.90 1 d PU
Ag5A Ag 0.4575(3) 0.6787(3) 0.6275(3) 0.0566(19) Uani 0.15 1 d PU
Ag5B Ag 0.42876(14) 0.63661(13) 0.63000(18) 0.0512(8) Uani 0.60 1 d PU
Ag5C Ag 0.4418(5) 0.6509(5) 0.6285(5) 0.071(4) Uani 0.20 1 d PU
Ag5D Ag 0.4075(11) 0.6274(8) 0.6431(9) 0.052(6) Uani 0.05 1 d PU
Ag6A Ag 0.6858(3) 0.5577(5) 0.5755(5) 0.072(3) Uani 0.10 1 d PU
Ag6B Ag 0.70698(7) 0.52797(10) 0.54755(8) 0.0977(8) Uani 0.70 1 d PU
Ag6C Ag 0.7057(2) 0.5652(3) 0.5361(2) 0.0755(16) Uani 0.20 1 d PU
Ag7A Ag 0.74237(19) 0.4642(3) 0.55321(17) 0.0732(15) Uani 0.20 1 d PU
Ag7B Ag 0.69467(10) 0.41712(13) 0.54371(12) 0.0967(10) Uani 0.55 1 d PU
Ag7C Ag 0.6809(3) 0.3798(3) 0.5632(3) 0.078(2) Uani 0.15 1 d PU
Ag7D Ag 0.7094(7) 0.4387(6) 0.5510(6) 0.087(5) Uani 0.10 1 d PU
Ag8A Ag 0.55009(16) 0.29295(14) 0.46147(15) 0.0722(10) Uani 0.50 1 d P
Ag8B Ag 0.56298(18) 0.31254(19) 0.4808(2) 0.0799(15) Uani 0.30 1 d P
Ag8C Ag 0.5478(4) 0.2960(5) 0.4402(4) 0.072(3) Uani 0.15 1 d PU
Ag8D Ag 0.5096(9) 0.2936(7) 0.4762(8) 0.068(5) Uani 0.05 1 d PU
Ag9A Ag 0.67447(12) 0.39685(13) 0.42064(16) 0.0697(8) Uani 0.40 1 d PU
Ag9B Ag 0.66195(10) 0.39687(11) 0.44813(15) 0.0650(8) Uani 0.40 1 d PU
Ag9C Ag 0.3762(5) 0.6219(4) 0.6554(4) 0.068(3) Uani 0.10 1 d PU
Ag9D Ag 0.6739(5) 0.4347(7) 0.4213(5) 0.097(4) Uani 0.10 1 d P
Ag10 Ag 0.55864(3) 0.55864(3) 0.55864(3) 0.0473(4) Uani 1 3 d S
S1 S 0.62775(10) 0.62775(10) 0.62775(10) 0.0548(13) Uani 1 3 d S
S2 S 0.47916(12) 0.62137(10) 0.69596(9) 0.0523(8) Uani 1 1 d D
S3 S 0.60329(13) 0.40050(10) 0.54478(10) 0.0548(8) Uani 1 1 d .
S4 S 0.63192(9) 0.55944(9) 0.50725(10) 0.0425(6) Uani 1 1 d .
S5 S 0.5000 0.5000 0.5000 0.0306(12) Uani 1 6 d S
S6 S 0.72203(10) 0.45160(13) 0.46875(13) 0.0627(9) Uani 1 1 d D
S7 S 0.37526(10) 0.67689(10) 0.57965(11) 0.0506(7) Uani 1 1 d .
C1 C 0.7844(4) 0.4390(5) 0.4593(6) 0.113(6) Uani 1 1 d DU
C2 C 0.8016(7) 0.4684(6) 0.4201(7) 0.152(8) Uani 1 1 d DU
H2A H 0.8020 0.5001 0.4294 0.229 Uiso 1 1 calc R
H2B H 0.7816 0.4648 0.3940 0.229 Uiso 1 1 calc R
H2C H 0.8322 0.4589 0.4119 0.229 Uiso 1 1 calc R
C3 C 0.7890(6) 0.3882(5) 0.4493(7) 0.127(7) Uani 1 1 d DU
H3A H 0.8087 0.3743 0.4719 0.191 Uiso 1 1 calc R
H3B H 0.8020 0.3841 0.4192 0.191 Uiso 1 1 calc R
H3C H 0.7592 0.3740 0.4505 0.191 Uiso 1 1 calc R
C4 C 0.8105(7) 0.4513(8) 0.5034(6) 0.155(7) Uani 1 1 d DU
H7AA H 0.7892 0.4536 0.5286 0.232 Uiso 1 1 calc R
H4A H 0.8260 0.4803 0.4994 0.232 Uiso 1 1 calc R
H4B H 0.8328 0.4277 0.5099 0.232 Uiso 1 1 calc R
C5 C 0.4815(4) 0.6682(5) 0.7415(5) 0.107(6) Uani 1 1 d DU
C6 C 0.5168(6) 0.6533(7) 0.7760(6) 0.166(10) Uani 1 1 d DU
H6A H 0.5023 0.6487 0.8053 0.249 Uiso 1 1 calc R
H6B H 0.5401 0.6766 0.7787 0.249 Uiso 1 1 calc R
H6C H 0.5307 0.6249 0.7660 0.249 Uiso 1 1 calc R
C7 C 0.4342(5) 0.6735(8) 0.7629(7) 0.139(8) Uani 1 1 d DU
H7A H 0.4295 0.6496 0.7853 0.209 Uiso 1 1 calc R
H7B H 0.4111 0.6712 0.7393 0.209 Uiso 1 1 calc R
H7C H 0.4321 0.7030 0.7776 0.209 Uiso 1 1 calc R
C8 C 0.4956(7) 0.7119(3) 0.7168(6) 0.149(8) Uani 1 1 d DU
H8A H 0.5013 0.7358 0.7390 0.223 Uiso 1 1 calc R
H8B H 0.4714 0.7214 0.6964 0.223 Uiso 1 1 calc R
H8C H 0.5232 0.7064 0.6994 0.223 Uiso 1 1 calc R
C9 C 0.3396(4) 0.7252(4) 0.6048(4) 0.077(4) Uani 1 1 d DU
C10 C 0.3640(6) 0.7431(7) 0.6468(5) 0.121(7) Uani 1 1 d DU
H10A H 0.3431 0.7435 0.6724 0.181 Uiso 1 1 calc R
H10B H 0.3748 0.7738 0.6409 0.181 Uiso 1 1 calc R
H10C H 0.3897 0.7235 0.6538 0.181 Uiso 1 1 calc R
C11 C 0.2925(5) 0.7061(7) 0.6181(6) 0.130(7) Uani 1 1 d DU
H11A H 0.2880 0.6767 0.6036 0.195 Uiso 1 1 calc R
H11B H 0.2689 0.7271 0.6080 0.195 Uiso 1 1 calc R
H11C H 0.2908 0.7026 0.6509 0.195 Uiso 1 1 calc R
C12 C 0.3352(7) 0.7607(6) 0.5675(5) 0.135(8) Uani 1 1 d DU
H12A H 0.3044 0.7604 0.5555 0.203 Uiso 1 1 calc R
H12B H 0.3566 0.7539 0.5433 0.203 Uiso 1 1 calc R
H12C H 0.3418 0.7906 0.5800 0.203 Uiso 1 1 calc R
C13 C 0.6658(4) 0.6658(4) 0.6658(4) 0.077(7) Uani 1 3 d SDU
C14 C 0.7140(4) 0.6590(9) 0.6490(8) 0.130(8) Uani 1 1 d DU
H14A H 0.7209 0.6816 0.6259 0.195 Uiso 1 1 calc R
H14B H 0.7169 0.6287 0.6360 0.195 Uiso 1 1 calc R
H14C H 0.7351 0.6622 0.6743 0.195 Uiso 1 1 calc R

loop_
_atom_site_aniso_label
_atom_site_aniso_U_11
_atom_site_aniso_U_22
_atom_site_aniso_U_33
_atom_site_aniso_U_23
_atom_site_aniso_U_13
_atom_site_aniso_U_12
Ag1A 0.0451(5) 0.0387(5) 0.0482(5) 0.0010(4) -0.0017(4) 0.0019(4)
Ag1B 0.041(5) 0.041(5) 0.033(5) -0.004(4) 0.005(4) 0.000(4)
Ag2A 0.0541(12) 0.0828(13) 0.0572(12) -0.0164(10) 0.0060(9) -0.0061(9)
Ag2B 0.047(2) 0.0401(18) 0.047(2) 0.0016(17) -0.0064(17) 0.0023(15)
Ag3A 0.109(4) 0.101(4) 0.059(2) -0.024(3) -0.016(3) 0.041(3)
Ag3B 0.119(8) 0.086(6) 0.091(7) 0.008(5) 0.015(7) -0.018(6)
Ag3C 0.083(11) 0.095(11) 0.104(12) -0.022(9) 0.015(9) -0.013(9)
Ag3D 0.096(3) 0.091(3) 0.085(3) -0.032(2) -0.007(2) 0.037(3)
Ag4A 0.071(6) 0.035(4) 0.087(6) -0.022(5) -0.002(5) 0.001(4)
Ag4B 0.0655(7) 0.0816(9) 0.0617(7) -0.0166(6) -0.0008(6) -0.0003(6)
Ag5A 0.064(4) 0.043(4) 0.063(4) -0.011(3) -0.015(3) 0.007(3)
Ag5B 0.049(2) 0.0498(16) 0.0543(14) 0.0012(13) -0.0070(16) 0.0052(12)
Ag5C 0.065(7) 0.091(9) 0.057(4) 0.005(7) 0.002(5) 0.025(6)
Ag5D 0.051(8) 0.050(8) 0.055(8) 0.006(5) -0.002(5) 0.005(5)
Ag6A 0.037(4) 0.094(7) 0.085(6) 0.033(6) 0.006(5) -0.007(5)
Ag6B 0.0594(10) 0.144(2) 0.0900(14) 0.0512(15) -0.0232(10) -0.0335(13)
Ag6C 0.056(3) 0.099(4) 0.071(3) 0.011(3) -0.003(3) -0.016(3)
Ag7A 0.057(3) 0.114(4) 0.048(2) -0.015(3) 0.001(2) 0.022(3)
Ag7B 0.0688(16) 0.106(2) 0.116(2) 0.0279(19) 0.0210(15) 0.0464(16)
Ag7C 0.067(3) 0.073(4) 0.093(4) -0.013(3) -0.014(3) 0.032(3)
Ag7D 0.097(7) 0.087(7) 0.077(6) 0.001(5) 0.008(5) -0.004(5)
Ag8A 0.086(2) 0.0505(17) 0.080(3) 0.0042(19) 0.010(2) 0.0064(15)
Ag8B 0.068(3) 0.060(3) 0.111(4) 0.035(3) 0.024(3) 0.021(2)
Ag8C 0.058(4) 0.070(5) 0.086(5) -0.010(4) 0.014(4) 0.008(3)
Ag8D 0.078(7) 0.057(6) 0.067(7) 0.002(5) -0.009(5) 0.010(5)
Ag9A 0.0584(17) 0.0580(18) 0.093(2) 0.0040(18) 0.0007(17) 0.0001(15)
Ag9B 0.0477(15) 0.0565(16) 0.091(2) -0.0058(18) -0.0038(16) -0.0025(13)
Ag9C 0.074(5) 0.055(4) 0.075(5) 0.016(4) 0.005(4) 0.007(4)
Ag9D 0.062(7) 0.133(15) 0.097(10) 0.024(10) -0.004(7) -0.012(8)
Ag10 0.0473(4) 0.0473(4) 0.0473(4) 0.0019(4) 0.0019(4) 0.0019(4)
S1 0.0548(13) 0.0548(13) 0.0548(13) -0.0088(13) -0.0088(13) -0.0088(13)
S2 0.075(2) 0.0481(15) 0.0335(13) -0.0103(12) -0.0037(13) 0.0181(15)
S3 0.077(2) 0.0457(15) 0.0419(15) 0.0053(13) 0.0033(15) 0.0095(15)
S4 0.0405(14) 0.0440(14) 0.0430(14) -0.0031(12) 0.0042(12) -0.0025(12)
S5 0.0306(12) 0.0306(12) 0.0306(12) -0.0017(13) -0.0017(13) -0.0017(13)
S6 0.0385(15) 0.081(2) 0.068(2) -0.0019(18) 0.0114(15) 0.0082(16)
S7 0.0482(15) 0.0423(15) 0.0613(17) -0.0020(14) -0.0003(14) 0.0115(13)
C1 0.056(8) 0.130(12) 0.154(15) 0.010(12) 0.044(9) 0.008(9)
C2 0.096(13) 0.139(16) 0.22(2) 0.013(16) 0.081(15) -0.008(13)
C3 0.074(11) 0.125(13) 0.18(2) 0.010(14) 0.023(13) 0.006(11)
C4 0.076(11) 0.178(17) 0.209(18) -0.008(15) 0.004(12) 0.016(13)
C5 0.111(12) 0.125(12) 0.085(10) -0.062(10) -0.024(9) 0.045(11)
C6 0.182(19) 0.20(2) 0.118(14) -0.109(13) -0.087(14) 0.103(17)
C7 0.124(13) 0.19(2) 0.100(14) -0.050(14) -0.021(11) 0.072(14)
C8 0.157(18) 0.073(10) 0.22(2) -0.061(11) -0.016(16) 0.029(12)
C9 0.076(8) 0.082(9) 0.072(8) -0.011(7) -0.015(7) 0.043(7)
C10 0.101(12) 0.138(17) 0.124(14) -0.051(12) -0.043(11) 0.028(12)
C11 0.106(12) 0.138(16) 0.146(17) -0.070(13) 0.022(12) 0.017(11)
C12 0.19(2) 0.121(15) 0.092(11) 0.001(10) 0.036(13) 0.088(14)
C13 0.077(7) 0.077(7) 0.077(7) -0.028(6) -0.028(6) -0.028(6)
C14 0.068(9) 0.159(18) 0.162(19) -0.049(15) -0.014(11) -0.032(12)

loop_
_atom_type_symbol
_atom_type_description
_atom_type_scat_dispersion_real
_atom_type_scat_dispersion_imag
_atom_type_scat_source
C C 0.0033 0.0016 'International Tables Vol C Tables 4.2.6.8 and 6.1.1.4'
H H 0.0000 0.0000 'International Tables Vol C Tables 4.2.6.8 and 6.1.1.4'
Ag Ag -0.8971 1.1015 'International Tables Vol C Tables 4.2.6.8 and 6.1.1.4'
S S 0.1246 0.1234 'International Tables Vol C Tables 4.2.6.8 and 6.1.1.4'

loop_
_geom_angle_atom_site_label_1
_geom_angle_atom_site_label_2
_geom_angle_atom_site_label_3
_geom_angle
_geom_angle_site_symmetry_1
_geom_angle_site_symmetry_3
Ag1B Ag1A Ag2A 94.5(8) . 21_666
Ag1B Ag1A Ag2B 90.5(8) . 21_666
Ag1B Ag1A Ag2B 114.0(9) . 5
Ag1B Ag1A Ag6B 115.1(8) . .
Ag1B Ag1A Ag7B 117.8(9) . .
Ag1B Ag1A Ag7D 119.2(9) . .
Ag1B Ag1A Ag8D 143.2(9) . 21_666
Ag1B Ag1A S3 78.5(9) . .
Ag1B Ag1A S4 101.6(9) . .
Ag2A Ag1A Ag2A 68.37(6) 21_666 .
Ag2A Ag1A Ag6B 150.32(8) 21_666 .
Ag2A Ag1A Ag7D 112.4(4) 21_666 .
Ag2A Ag1A Ag8D 120.5(5) 21_666 21_666
Ag2A Ag1A Ag10 108.43(7) 21_666 .
Ag2B Ag1A Ag2A 114.32(11) 5 .
Ag2B Ag1A Ag6B 100.33(13) 5 .
Ag2B Ag1A Ag7B 127.10(14) 5 .
Ag2B Ag1A Ag7D 126.3(4) 5 .
Ag6B Ag1A Ag2A 138.59(7) . .
Ag6B Ag1A Ag2B 152.48(13) . 21_666
Ag6B Ag1A Ag10 94.83(7) . .
Ag7B Ag1A Ag2A 105.31(9) . .
Ag7B Ag1A Ag2A 97.96(11) . 21_666
Ag7B Ag1A Ag2B 93.26(15) . 21_666
Ag7B Ag1A Ag10 149.53(9) . .
Ag7D Ag1A Ag2A 114.5(4) . .
Ag7D Ag1A Ag10 138.0(4) . .
Ag8D Ag1A Ag2A 170.6(5) 21_666 .
Ag8D Ag1A Ag2B 125.6(5) 21_666 21_666
Ag10 Ag1A Ag2A 72.02(6) . .
Ag10 Ag1A Ag2B 110.83(12) . 21_666
Ag10 Ag1A Ag8D 106.1(4) . 21_666
S3 Ag1A Ag2B 124.31(16) . 5
S3 Ag1A Ag6B 123.89(10) . .
S3 Ag1A Ag8D 128.8(4) . 21_666
S3 Ag1A Ag10 123.70(9) . .
S4 Ag1A Ag2A 121.69(9) . 21_666
S4 Ag1A Ag2A 127.95(9) . .
S4 Ag1A Ag2B 129.96(14) . 21_666
S4 Ag1A Ag7B 121.15(11) . .
S4 Ag1A Ag7D 107.3(4) . .
Ag1A Ag1B Ag2A 136.6(11) . .
Ag1A Ag1B Ag2B 144.4(11) . .
Ag1A Ag1B Ag4B 98.9(9) . 5
Ag1A Ag1B Ag5B 105.6(10) . 5
Ag1A Ag1B Ag5C 111.3(10) . 5
Ag1A Ag1B Ag10 114.7(11) . .
Ag1A Ag1B S4 155.9(12) . 9
Ag2A Ag1B Ag4B 117.9(6) . 5
Ag2A Ag1B Ag5C 123.0(5) 21_666 5
Ag2A Ag1B Ag10 100.5(6) . .
Ag2A Ag1B S4 155.8(7) . .
Ag2B Ag1B Ag2A 82.6(4) . 21_666
Ag2B Ag1B Ag2B 76.5(4) . 21_666
Ag2B Ag1B Ag4B 110.7(5) . 5
Ag2B Ag1B S4 152.8(7) . .
Ag4B Ag1B Ag2A 165.4(6) 5 21_666
Ag4B Ag1B Ag2B 166.5(6) 5 21_666
Ag5B Ag1B Ag2A 113.8(5) 5 21_666
Ag5B Ag1B Ag2B 106.3(5) 5 21_666
Ag5C Ag1B Ag2B 115.2(5) 5 21_666
Ag10 Ag1B Ag2A 117.9(6) . 21_666
Ag10 Ag1B Ag2B 123.3(6) . 21_666
Ag10 Ag1B Ag2B 94.8(6) . .
Ag10 Ag1B Ag5B 123.3(6) . 5
Ag10 Ag1B Ag5C 113.7(6) . 5
Ag10 Ag1B S3 162.9(8) . .
S3 Ag1B Ag4B 124.6(6) . 5
S3 Ag1B S4 113.1(6) . 9
S3 Ag1B S4 133.0(7) . .
S4 Ag1B Ag2A 137.2(6) 9 21_666
S4 Ag1B Ag2A 101.9(5) . 21_666
S4 Ag1B Ag2B 132.1(6) 9 21_666
S4 Ag1B Ag2B 109.8(5) . 21_666
S4 Ag1B Ag5B 128.9(6) . 5
S4 Ag1B Ag5C 124.8(6) . 5
S4 Ag1B S4 110.9(6) 9 .
Ag1A Ag2A Ag1A 103.25(9) . 9
Ag1A Ag2A Ag1A 111.46(8) 17_666 9
Ag1A Ag2A Ag1A 111.67(7) 17_666 .
Ag1A Ag2A Ag1B 92.8(3) 9 17_666
Ag1A Ag2A Ag1B 114.6(3) . 17_666
Ag1A Ag2A Ag2B 131.22(16) 9 21_666
Ag1A Ag2A Ag5B 108.31(10) 9 5
Ag1A Ag2A Ag8B 120.88(16) 17_666 17_666
Ag1B Ag2A Ag1A 91.2(4) . 9
Ag1B Ag2A Ag1A 122.1(4) . 17_666
Ag1B Ag2A Ag1B 121.4(6) . 17_666
Ag1B Ag2A Ag5B 158.1(3) 17_666 5
Ag1B Ag2A Ag8B 117.0(4) . 17_666
Ag1B Ag2A Ag9B 119.0(4) . 17_666
Ag1B Ag2A S3 59.9(4) . .
Ag1B Ag2A S3 167.2(4) . 17_666
Ag5B Ag2A Ag2B 103.49(16) 5 21_666
Ag8B Ag2A Ag1A 126.55(16) 17_666 .
Ag8B Ag2A Ag1A 66.96(10) 17_666 9
Ag8B Ag2A Ag1B 118.1(3) 17_666 17_666
Ag8B Ag2A Ag2B 161.66(19) 17_666 21_666
Ag8B Ag2A Ag5B 67.68(16) 17_666 5
Ag9B Ag2A Ag1A 142.36(11) 17_666 9
Ag9B Ag2A Ag1A 109.63(11) 17_666 .
Ag9B Ag2A Ag1B 89.8(3) 17_666 17_666
Ag9B Ag2A Ag2B 83.09(15) 17_666 21_666
Ag9B Ag2A Ag5B 70.15(12) 17_666 5
Ag9B Ag2A Ag8B 78.78(13) 17_666 17_666
S3 Ag2A Ag1A 89.13(11) . 17_666
S3 Ag2A Ag1A 48.34(8) . .
S3 Ag2A Ag1A 150.78(13) . 9
S3 Ag2A Ag1A 83.41(10) 17_666 9
S3 Ag2A Ag1A 50.65(9) 17_666 17_666
S3 Ag2A Ag1A 162.01(11) 17_666 .
S3 Ag2A Ag1B 105.0(3) . 17_666
S3 Ag2A Ag1B 47.7(3) 17_666 17_666
S3 Ag2A Ag2B 105.20(12) 17_666 21_666
S3 Ag2A Ag2B 45.81(15) . 21_666
S3 Ag2A Ag5B 58.44(11) . 5
S3 Ag2A Ag5B 127.57(14) 17_666 5
S3 Ag2A Ag8B 71.44(17) 17_666 17_666
S3 Ag2A Ag8B 120.82(16) . 17_666
S3 Ag2A Ag9B 62.10(12) . 17_666
S3 Ag2A Ag9B 70.92(13) 17_666 17_666
S3 Ag2A S3 125.68(13) . 17_666
S3 Ag2A S4 109.26(13) . 9
S4 Ag2A Ag1A 158.81(13) 9 17_666
S4 Ag2A Ag1A 75.77(9) 9 .
S4 Ag2A Ag1A 47.59(8) 9 9
S4 Ag2A Ag1B 139.8(3) 9 17_666
S4 Ag2A Ag2B 132.57(12) 9 21_666
S4 Ag2A Ag5B 61.96(10) 9 5
S4 Ag2A Ag8B 58.95(14) 9 17_666
S4 Ag2A Ag9B 124.64(12) 9 17_666
S4 Ag2A S3 119.42(13) 9 17_666
Ag1A Ag2B Ag1A 115.6(2) 9 17_666
Ag1A Ag2B Ag2A 59.47(10) 17_666 17_666
Ag1A Ag2B Ag2A 57.21(13) 9 17_666
Ag1A Ag2B Ag3A 92.2(2) 17_666 17_666
Ag1A Ag2B Ag3A 102.8(2) 9 17_666
Ag1A Ag2B Ag3B 104.7(4) 17_666 17_666
Ag1A Ag2B Ag3B 89.0(3) 9 17_666
Ag1A Ag2B Ag3D 120.1(2) 9 17_666
Ag1A Ag2B Ag3D 81.83(19) 17_666 17_666
Ag1A Ag2B Ag9B 158.2(2) 9 17_666
Ag1A Ag2B S3 142.9(3) 9 .
Ag1B Ag2B Ag1A 107.1(4) . 17_666
Ag1B Ag2B Ag1A 91.8(4) . 9
Ag1B Ag2B Ag2A 117.3(4) . 17_666
Ag1B Ag2B Ag3A 148.0(4) . 17_666
Ag1B Ag2B Ag3B 144.2(5) . 17_666
Ag1B Ag2B Ag3D 139.9(4) . 17_666
Ag1B Ag2B Ag8B 120.8(4) . 17_666
Ag1B Ag2B Ag9B 107.1(4) . 17_666
Ag1B Ag2B S3 51.2(4) . .
Ag3A Ag2B Ag2A 94.5(2) 17_666 17_666
Ag3B Ag2B Ag2A 92.9(3) 17_666 17_666
Ag3D Ag2B Ag2A 101.1(2) 17_666 17_666
Ag8B Ag2B Ag1A 130.5(3) 17_666 17_666
Ag8B Ag2B Ag1A 76.61(19) 17_666 9
Ag8B Ag2B Ag2A 104.3(2) 17_666 17_666
Ag8B Ag2B Ag9B 84.1(2) 17_666 17_666
Ag8B Ag2B S3 120.9(3) 17_666 .
Ag9B Ag2B Ag1A 69.94(16) 17_666 17_666
Ag9B Ag2B Ag2A 119.6(2) 17_666 17_666
Ag9B Ag2B Ag3A 55.4(2) 17_666 17_666
Ag9B Ag2B Ag3B 69.3(3) 17_666 17_666
S3 Ag2B Ag1A 79.40(17) . 17_666
S3 Ag2B Ag1A 49.84(15) 17_666 17_666
S3 Ag2B Ag1A 94.6(2) 17_666 9
S3 Ag2B Ag1B 156.3(4) 17_666 .
S3 Ag2B Ag2A 50.24(13) 17_666 17_666
S3 Ag2B Ag2A 132.6(2) . 17_666
S3 Ag2B Ag3A 110.6(2) . 17_666
S3 Ag2B Ag3B 121.3(3) . 17_666
S3 Ag2B Ag3D 94.7(2) . 17_666
S3 Ag2B Ag3D 52.16(17) 17_666 17_666
S3 Ag2B Ag8B 82.9(3) 17_666 17_666
S3 Ag2B Ag9B 72.7(2) 17_666 17_666
S3 Ag2B S3 118.6(3) 17_666 .
S3 Ag2B S4 138.5(3) 17_666 9
S4 Ag2B Ag2A 109.3(2) 9 17_666
S4 Ag2B Ag3A 106.3(2) 9 17_666
S4 Ag2B Ag3B 92.4(4) 9 17_666
S4 Ag2B Ag3D 118.2(2) 9 17_666
S4 Ag2B Ag8B 66.8(2) 9 17_666
S4 Ag2B Ag9B 127.9(3) 9 17_666
S4 Ag2B S3 101.5(2) 9 .
Ag3B Ag3A Ag3C 153.6(16) . .
Ag3B Ag3A Ag3D 156.3(13) . .
Ag3B Ag3A Ag7C 139.7(12) . .
Ag3B Ag3A Ag9A 65.0(11) . 17_666
Ag3B Ag3A Ag9B 134.4(12) . .
Ag3B Ag3A Ag9D 54.6(12) . 17_666
Ag3B Ag3A S3 101.5(11) . .
Ag3B Ag3A S7 91.1(11) . 13_666
Ag3C Ag3A Ag8A 120.6(10) . .
Ag3C Ag3A Ag8C 110.9(10) . .
Ag3C Ag3A Ag9A 134.1(9) . 17_666
Ag3C Ag3A Ag9D 139.7(9) . 17_666
Ag3C Ag3A S3 81.0(9) . .
Ag3D Ag3A Ag8A 123.2(4) . .
Ag3D Ag3A Ag8B 124.3(5) . .
Ag3D Ag3A Ag8C 113.5(5) . .
Ag3D Ag3A Ag9A 132.6(5) . 17_666
Ag3D Ag3A Ag9D 138.9(6) . 17_666
Ag3D Ag3A S3 81.0(4) . .
Ag7C Ag3A Ag8A 160.4(2) . .
Ag7C Ag3A Ag8C 159.9(3) . .
Ag8A Ag3A Ag9B 103.16(17) . .
Ag8B Ag3A Ag3C 121.6(11) . .
Ag8B Ag3A Ag7C 148.2(3) . .
Ag8B Ag3A Ag9A 87.3(3) . 17_666
Ag8B Ag3A Ag9B 102.1(2) . .
Ag8B Ag3A Ag9D 74.0(6) . 17_666
Ag8B Ag3A S3 94.5(3) . .
Ag8B Ag3A S7 65.5(2) . 13_666
Ag9A Ag3A Ag8C 104.1(3) 17_666 .
Ag9B Ag3A Ag8C 94.0(3) . .
Ag9B Ag3A Ag9A 133.9(2) . 17_666
Ag9D Ag3A Ag7C 85.4(5) 17_666 .
Ag9D Ag3A Ag8A 82.4(6) 17_666 .
Ag9D Ag3A Ag8C 91.2(6) 17_666 .
Ag9D Ag3A Ag9B 132.7(4) 17_666 .
Ag9D Ag3A S3 59.8(4) 17_666 .
Ag9D Ag3A S7 138.9(6) 17_666 13_666
S3 Ag3A Ag7C 53.8(2) . .
S3 Ag3A Ag8A 106.6(2) . .
S3 Ag3A Ag8C 107.7(3) . .
S3 Ag3A Ag9A 60.25(13) . 17_666
S3 Ag3A Ag9B 74.0(2) . .
S3 Ag3A S7 115.6(2) . 13_666
S7 Ag3A Ag7C 127.0(4) 13_666 .
S7 Ag3A Ag8A 58.88(14) 13_666 .
S7 Ag3A Ag8C 49.3(2) 13_666 .
S7 Ag3A Ag9A 152.4(3) 13_666 17_666
S7 Ag3A Ag9B 54.61(17) 13_666 .
Ag3A Ag3B Ag8A 133.8(14) . .
Ag3A Ag3B Ag8B 128.5(15) . .
Ag3A Ag3B Ag8C 123.8(13) . .
Ag3A Ag3B Ag8D 149.4(15) . .
Ag3A Ag3B Ag9A 98.9(12) . 17_666
Ag3A Ag3B Ag9D 102.6(14) . 17_666
Ag3A Ag3B S3 61.2(9) . .
Ag3A Ag3B S6 155.4(14) . 17_666
Ag3A Ag3B S7 70.5(10) . 13_666
Ag3D Ag3B Ag8A 121.3(8) . .
Ag3D Ag3B Ag8C 111.4(7) . .
Ag3D Ag3B Ag8D 137.3(9) . .
Ag3D Ag3B Ag9A 108.9(7) . 17_666
Ag3D Ag3B Ag9D 111.0(10) . 17_666
Ag3D Ag3B S3 62.7(5) . .
Ag3D Ag3B S6 163.9(8) . 17_666
Ag3D Ag3B S7 59.0(4) . 13_666
Ag8A Ag3B Ag3C 115.2(9) . .
Ag8A Ag3B Ag9A 121.5(7) . 17_666
Ag8A Ag3B S3 118.3(7) . .
Ag8A Ag3B S6 68.8(5) . 17_666
Ag8A Ag3B S7 64.5(4) . 13_666
Ag8B Ag3B Ag3C 110.1(11) . .
Ag8B Ag3B Ag3D 116.2(9) . .
Ag8B Ag3B Ag9A 113.3(9) . 17_666
Ag8B Ag3B Ag9D 103.9(12) . 17_666
Ag8B Ag3B S3 100.6(8) . .
Ag8B Ag3B S6 69.3(6) . 17_666
Ag8B Ag3B S7 67.2(6) . 13_666
Ag8C Ag3B Ag3C 105.3(9) . .
Ag8C Ag3B Ag8D 31.9(6) . .
Ag8C Ag3B Ag9A 130.1(7) . 17_666
Ag8C Ag3B S3 116.1(7) . .
Ag8C Ag3B S7 54.7(4) . 13_666
Ag8D Ag3B Ag3C 131.2(11) . .
Ag9A Ag3B Ag3C 113.5(8) 17_666 .
Ag9A Ag3B Ag8D 98.4(7) 17_666 .
Ag9A Ag3B S3 60.6(3) 17_666 .
Ag9D Ag3B Ag3C 114.7(10) 17_666 .
Ag9D Ag3B Ag8A 113.9(10) 17_666 .
Ag9D Ag3B Ag8C 121.7(10) 17_666 .
Ag9D Ag3B Ag8D 90.8(10) 17_666 .
Ag9D Ag3B Ag9A 10.5(6) 17_666 17_666
Ag9D Ag3B S3 56.1(6) 17_666 .
Ag9D Ag3B S6 53.3(6) 17_666 17_666
Ag9D Ag3B S7 155.6(9) 17_666 13_666
S3 Ag3B Ag3C 63.8(7) . .
S3 Ag3B Ag8D 107.2(7) . .
S6 Ag3B Ag3C 165.5(9) 17_666 .
S6 Ag3B Ag8C 78.7(6) 17_666 .
S6 Ag3B Ag8D 48.6(6) 17_666 .
S6 Ag3B Ag9A 56.4(3) 17_666 17_666
S6 Ag3B S3 101.8(5) 17_666 .
S6 Ag3B S7 133.3(7) 17_666 13_666
S7 Ag3B Ag3C 53.5(7) 13_666 .
S7 Ag3B Ag8D 86.0(7) 13_666 .
S7 Ag3B Ag9A 162.6(5) 13_666 17_666
S7 Ag3B S3 101.9(4) 13_666 .
Ag3A Ag3C Ag7B 98.2(14) . .
Ag3A Ag3C Ag7C 71.5(12) . .
Ag3A Ag3C Ag7D 106.9(14) . .
Ag3A Ag3C Ag9D 138.4(17) . .
Ag3A Ag3C S6 151.7(14) . .
Ag3A Ag3C S7 66.6(9) . 13_666
Ag3B Ag3C Ag7D 112.5(12) . .
Ag3D Ag3C Ag7B 97(2) . .
Ag3D Ag3C Ag7C 69.5(18) . .
Ag3D Ag3C Ag7D 105(2) . .
Ag3D Ag3C Ag9A 135(3) . .
Ag3D Ag3C Ag9B 123(3) . .
Ag3D Ag3C Ag9D 140(3) . .
Ag3D Ag3C S6 151(2) . .
Ag3D Ag3C S7 68.6(15) . 13_666
Ag7B Ag3C Ag3B 103.9(13) . .
Ag7B Ag3C Ag7C 29.4(4) . .
Ag7B Ag3C Ag9D 93.7(13) . .
Ag7B Ag3C S6 56.6(7) . .
Ag7B Ag3C S7 159.1(15) . 13_666
Ag7C Ag3C Ag3B 78.2(11) . .
Ag7C Ag3C Ag7D 37.7(6) . .
Ag7C Ag3C S6 85.6(9) . .
Ag9A Ag3C Ag3A 132.9(18) . .
Ag9A Ag3C Ag3B 125.3(16) . .
Ag9A Ag3C Ag7B 116.0(18) . .
Ag9A Ag3C Ag7C 144.9(18) . .
Ag9A Ag3C Ag7D 108.3(16) . .
Ag9A Ag3C Ag9D 23.2(7) . .
Ag9A Ag3C S6 62.2(12) . .
Ag9A Ag3C S7 71.0(11) . 13_666
Ag9B Ag3C Ag3A 121(2) . .
Ag9B Ag3C Ag3B 115(2) . .
Ag9B Ag3C Ag7B 101.9(19) . .
Ag9B Ag3C Ag7C 126(2) . .
Ag9B Ag3C Ag7D 96.4(18) . .
Ag9B Ag3C S6 60.2(15) . .
Ag9B Ag3C S7 76.4(16) . 13_666
Ag9D Ag3C Ag3B 132.0(15) . .
Ag9D Ag3C Ag7C 121.9(14) . .
Ag9D Ag3C Ag7D 86.6(11) . .
Ag9D Ag3C S6 44.5(8) . .
Ag9D Ag3C S7 89.6(13) . 13_666
S6 Ag3C Ag3B 153.9(13) . .
S6 Ag3C Ag7D 48.0(6) . .
S7 Ag3C Ag3B 59.8(8) 13_666 .
S7 Ag3C Ag7C 138.0(17) 13_666 .
S7 Ag3C Ag7D 164.0(14) 13_666 .
S7 Ag3C S6 133.1(17) 13_666 .
Ag3A Ag3D Ag2B 80.4(4) . 21_666
Ag3A Ag3D Ag3C 175(2) . .
Ag3A Ag3D Ag7B 123.0(5) . .
Ag3A Ag3D Ag7C 99.6(5) . .
Ag3A Ag3D Ag8B 38.4(4) . .
Ag3A Ag3D Ag9A 147.1(5) . .
Ag3A Ag3D Ag9B 145.9(5) . .
Ag3A Ag3D Ag9D 28.6(4) . 17_666
Ag3A Ag3D S3 76.9(4) . .
Ag3A Ag3D S7 90.5(4) . 13_666
Ag3B Ag3D Ag2B 73.4(6) . 21_666
Ag3B Ag3D Ag7B 130.8(6) . .
Ag3B Ag3D Ag9A 136.0(6) . .
Ag3B Ag3D Ag9B 135.8(6) . .
Ag3B Ag3D S3 78.7(5) . .
Ag3B Ag3D S7 80.5(6) . 13_666
Ag3C Ag3D Ag2B 95.9(19) . 21_666
Ag3C Ag3D Ag3B 164(2) . .
Ag3C Ag3D Ag7B 60.4(16) . .
Ag3C Ag3D Ag7C 84.6(17) . .
Ag3C Ag3D Ag8B 136.5(19) . .
Ag3C Ag3D Ag9D 152.6(16) . 17_666
Ag3C Ag3D S3 103.1(16) . .
Ag3C Ag3D S7 85.1(17) . 13_666
Ag7B Ag3D Ag2B 93.12(17) . 21_666
Ag7B Ag3D Ag9D 96.2(3) . 17_666
Ag7C Ag3D Ag2B 102.5(2) . 21_666
Ag7C Ag3D Ag7B 26.6(2) . .
Ag7C Ag3D Ag8B 128.1(4) . .
Ag7C Ag3D Ag9A 108.6(4) . .
Ag7C Ag3D Ag9D 76.5(4) . 17_666
Ag7C Ag3D S3 57.5(2) . .
Ag8B Ag3D Ag2B 53.81(17) . 21_666
Ag8B Ag3D Ag7B 138.9(2) . .
Ag8B Ag3D Ag9A 108.7(2) . .
Ag8B Ag3D Ag9D 52.7(4) . 17_666
Ag9A Ag3D Ag2B 77.19(18) . 21_666
Ag9A Ag3D Ag7B 82.3(2) . .
Ag9A Ag3D Ag9D 146.6(4) . 17_666
Ag9B Ag3D Ag2B 68.13(19) . 21_666
Ag9B Ag3D Ag7B 73.1(2) . .
Ag9B Ag3D Ag7C 99.7(4) . .
Ag9B Ag3D Ag8B 108.6(2) . .
Ag9B Ag3D Ag9D 135.5(3) . 17_666
Ag9B Ag3D S3 90.2(2) . .
Ag9B Ag3D S7 69.54(19) . 13_666
Ag9D Ag3D Ag2B 69.6(4) 17_666 21_666
S3 Ag3D Ag2B 47.04(16) . 21_666
S3 Ag3D Ag7B 59.53(13) . .
S3 Ag3D Ag8B 79.4(2) . .
S3 Ag3D Ag9A 103.9(2) . .
S3 Ag3D Ag9D 49.8(3) . 17_666
S7 Ag3D Ag2B 75.19(18) 13_666 21_666
S7 Ag3D Ag7B 142.6(3) 13_666 .
S7 Ag3D Ag7C 169.2(4) 13_666 .
S7 Ag3D Ag8B 59.3(2) 13_666 .
S7 Ag3D Ag9A 60.58(17) 13_666 .
S7 Ag3D Ag9D 111.9(5) 13_666 17_666
S7 Ag3D S3 122.0(2) 13_666 .
Ag4B Ag4A Ag5A 106.6(7) . .
Ag4B Ag4A Ag5C 90.3(6) . .
Ag4B Ag4A Ag6A 125.3(7) . 5
Ag4B Ag4A Ag6B 135.6(6) . 5
Ag4B Ag4A Ag6C 146.0(7) . 5
Ag4B Ag4A S1 67.4(5) . .
Ag4B Ag4A S2 56.2(5) . .
Ag4B Ag4A S4 92.6(5) . 5
Ag5A Ag4A Ag6A 109.6(5) . 9
Ag5A Ag4A Ag6B 83.8(4) . 5
Ag5A Ag4A S1 168.5(4) . .
Ag5C Ag4A Ag6B 91.7(4) . 5
Ag6A Ag4A Ag5A 104.2(6) 5 .
Ag6A Ag4A Ag5C 94.5(5) 9 .
Ag6A Ag4A Ag5C 110.9(6) 5 .
Ag6A Ag4A Ag6A 131.5(6) 5 9
Ag6A Ag4A Ag6B 20.5(3) 5 5
Ag6A Ag4A Ag6B 144.7(4) 9 5
Ag6A Ag4A S1 73.5(4) 5 .
Ag6A Ag4A S2 157.6(6) 5 .
Ag6A Ag4A S4 60.7(4) 5 5
Ag6C Ag4A Ag5A 75.0(4) 5 .
Ag6C Ag4A Ag5C 85.4(5) 5 .
Ag6C Ag4A Ag6A 155.9(5) 5 9
Ag6C Ag4A S1 104.2(5) 5 .
Ag6C Ag4A S2 133.2(5) 5 .
Ag6C Ag4A S4 56.1(3) 5 5
S1 Ag4A Ag5C 152.8(5) . .
S1 Ag4A Ag6A 66.4(4) . 9
S1 Ag4A Ag6B 93.9(3) . 5
S1 Ag4A S2 120.3(4) . .
S2 Ag4A Ag5C 48.3(4) . .
S2 Ag4A Ag6A 54.5(3) . 9
S2 Ag4A Ag6B 139.9(4) . 5
S4 Ag4A Ag5A 66.6(3) 5 .
S4 Ag4A Ag5C 60.8(4) 5 .
S4 Ag4A Ag6A 103.0(4) 5 9
S4 Ag4A Ag6B 51.3(2) 5 5
S4 Ag4A S1 103.2(4) 5 .
S4 Ag4A S2 97.6(3) 5 .
Ag1B Ag4B Ag5C 61.4(4) 9 .
Ag1B Ag4B Ag6A 95.9(4) 9 5
Ag1B Ag4B Ag10 44.0(3) 9 .
Ag4A Ag4B Ag1B 111.5(6) . 9
Ag4A Ag4B Ag5A 52.5(6) . .
Ag4A Ag4B Ag5C 68.6(6) . .
Ag4A Ag4B Ag6A 38.0(6) . 5
Ag4A Ag4B Ag6A 162.9(7) . 9
Ag4A Ag4B Ag6B 157.9(6) . 9
Ag4A Ag4B Ag6C 167.3(5) . 9
Ag4A Ag4B Ag10 104.4(5) . .
Ag4A Ag4B S1 86.4(6) . .
Ag4A Ag4B S2 100.4(6) . .
Ag4A Ag4B S4 63.3(5) . 5
Ag5A Ag4B Ag1B 75.7(3) . 9
Ag5A Ag4B Ag5C 16.8(2) . .
Ag5A Ag4B Ag6A 77.2(3) . 5
Ag5A Ag4B Ag10 103.73(15) . .
Ag5C Ag4B Ag6A 88.0(4) . 5
Ag5C Ag4B Ag10 96.0(3) . .
Ag6A Ag4B Ag1B 84.5(5) 9 9
Ag6A Ag4B Ag5A 130.9(5) 9 .
Ag6A Ag4B Ag5C 117.3(5) 9 .
Ag6A Ag4B Ag6A 150.4(5) 9 5
Ag6A Ag4B Ag10 91.2(3) 9 .
Ag6A Ag4B S1 91.1(4) 9 .
Ag6A Ag4B S2 76.3(4) 9 .
Ag6A Ag4B S4 133.7(4) 9 5
Ag6B Ag4B Ag1B 71.9(3) 9 9
Ag6B Ag4B Ag5A 110.43(19) 9 .
Ag6B Ag4B Ag5C 96.4(3) 9 .
Ag6B Ag4B Ag6A 162.66(19) 9 5
Ag6B Ag4B Ag10 92.91(5) 9 .
Ag6C Ag4B Ag1B 80.8(3) 9 9
Ag6C Ag4B Ag5A 131.9(2) 9 .
Ag6C Ag4B Ag5C 117.4(3) 9 .
Ag6C Ag4B Ag6A 147.4(2) 9 5
Ag6C Ag4B Ag10 86.43(12) 9 .
Ag10 Ag4B Ag6A 69.91(18) . 5
S1 Ag4B Ag1B 118.2(3) . 9
S1 Ag4B Ag5A 137.81(19) . .
S1 Ag4B Ag5C 150.5(3) . .
S1 Ag4B Ag6A 62.5(2) . 5
S1 Ag4B Ag6B 111.76(7) . 9
S1 Ag4B Ag6C 90.32(15) . 9
S1 Ag4B Ag10 74.64(11) . .
S1 Ag4B S2 158.45(13) . .
S1 Ag4B S4 100.11(11) . 5
S2 Ag4B Ag1B 78.5(3) . 9
S2 Ag4B Ag5A 56.05(19) . .
S2 Ag4B Ag5C 48.0(3) . .
S2 Ag4B Ag6A 132.9(2) . 5
S2 Ag4B Ag6B 58.10(9) . 9
S2 Ag4B Ag6C 78.53(16) . 9
S2 Ag4B Ag10 122.29(9) . .
S2 Ag4B S4 101.22(10) . 5
S4 Ag4B Ag1B 50.6(3) 5 9
S4 Ag4B Ag5A 56.09(16) 5 .
S4 Ag4B Ag5C 55.3(3) 5 .
S4 Ag4B Ag6A 48.2(3) 5 5
S4 Ag4B Ag6B 122.27(8) 5 9
S4 Ag4B Ag6C 129.35(13) 5 9
S4 Ag4B Ag10 50.44(6) 5 .
Ag4A Ag5A Ag4B 20.9(3) . .
Ag4A Ag5A Ag6C 49.4(3) . 5
Ag4A Ag5A Ag8A 101.4(4) . 13_666
Ag4A Ag5A Ag9C 129.9(5) . .
Ag4A Ag5A S2 66.2(3) . .
Ag4A Ag5A S4 55.8(3) . 5
Ag4A Ag5A S7 150.5(4) . .
Ag5B Ag5A Ag4A 112.2(5) . .
Ag5B Ag5A Ag4B 92.2(4) . .
Ag5B Ag5A Ag6C 132.1(5) . 5
Ag5B Ag5A Ag8A 104.5(5) . 13_666
Ag5B Ag5A Ag8C 107.0(6) . 13_666
Ag5B Ag5A S2 65.3(4) . .
Ag5B Ag5A S4 85.7(4) . 5
Ag5B Ag5A S7 61.5(4) . .
Ag5C Ag5A Ag4A 107.4(9) . .
Ag5C Ag5A Ag4B 87.6(8) . .
Ag5C Ag5A Ag6C 128.1(10) . 5
Ag5C Ag5A Ag8A 104.7(10) . 13_666
Ag5C Ag5A Ag8C 107.3(10) . 13_666
Ag5C Ag5A S2 63.3(9) . .
Ag5C Ag5A S4 81.6(9) . 5
Ag5C Ag5A S7 64.8(8) . .
Ag5D Ag5A Ag4A 120.6(8) . .
Ag5D Ag5A Ag4B 99.8(7) . .
Ag5D Ag5A Ag6C 145.7(8) . 5
Ag5D Ag5A Ag8A 111.0(7) . 13_666
Ag5D Ag5A Ag9C 11.0(7) . .
Ag5D Ag5A S2 64.3(7) . .
Ag5D Ag5A S4 99.4(8) . 5
Ag5D Ag5A S7 60.3(6) . .
Ag6C Ag5A Ag4B 67.2(2) 5 .
Ag8A Ag5A Ag4B 113.7(3) 13_666 .
Ag8A Ag5A Ag6C 54.1(2) 13_666 5
Ag8A Ag5A Ag9C 111.1(4) 13_666 .
Ag8A Ag5A S4 61.2(2) 13_666 5
Ag8A Ag5A S7 57.2(2) 13_666 .
Ag8C Ag5A Ag4A 101.5(6) 13_666 .
Ag8C Ag5A Ag4B 114.6(5) 13_666 .
Ag8C Ag5A Ag5D 113.2(8) 13_666 .
Ag8C Ag5A Ag6C 53.5(4) 13_666 5
Ag8C Ag5A Ag9C 112.9(5) 13_666 .
Ag8C Ag5A S2 158.6(5) 13_666 .
Ag8C Ag5A S4 63.1(4) 13_666 5
Ag8C Ag5A S7 58.2(4) 13_666 .
Ag9C Ag5A Ag4B 109.0(3) . .
Ag9C Ag5A Ag6C 154.6(4) . 5
S2 Ag5A Ag4B 48.80(14) . .
S2 Ag5A Ag6C 115.5(3) . 5
S2 Ag5A Ag8A 156.3(3) . 13_666
S2 Ag5A Ag9C 68.9(3) . .
S2 Ag5A S4 95.8(2) . 5
S2 Ag5A S7 124.5(4) . .
S4 Ag5A Ag4B 56.76(15) 5 .
S4 Ag5A Ag6C 46.53(19) 5 5
S4 Ag5A Ag9C 109.4(4) 5 .
S7 Ag5A Ag4B 143.9(3) . .
S7 Ag5A Ag6C 111.0(3) . 5
S7 Ag5A Ag9C 56.2(3) . .
S7 Ag5A S4 94.7(2) . 5
Ag1B Ag5B Ag2A 42.9(3) 9 9
Ag1B Ag5B Ag7B 66.9(3) 9 9
Ag2A Ag5B Ag7B 95.48(12) 9 9
Ag5A Ag5B Ag1B 110.1(5) . 9
Ag5A Ag5B Ag2A 108.7(5) . 9
Ag5A Ag5B Ag7B 139.4(5) . 9
Ag5A Ag5B Ag7C 152.8(5) . 9
Ag5A Ag5B Ag8C 43.8(5) . 13_666
Ag5A Ag5B Ag9C 135.6(6) . .
Ag5A Ag5B S2 81.4(4) . .
Ag5A Ag5B S3 155.0(5) . 9
Ag5A Ag5B S7 86.2(4) . .
Ag5C Ag5B Ag1B 102.2(18) . 9
Ag5C Ag5B Ag2A 104(2) . 9
Ag5C Ag5B Ag5D 146(3) . .
Ag5C Ag5B Ag7B 135.6(19) . 9
Ag5C Ag5B Ag7C 153(2) . 9
Ag5C Ag5B Ag8C 45.0(19) . 13_666
Ag5C Ag5B Ag9C 143(2) . .
Ag5C Ag5B S2 78.0(19) . .
Ag5C Ag5B S3 148(2) . 9
Ag5C Ag5B S7 91.6(18) . .
Ag5D Ag5B Ag1B 107.8(17) . 9
Ag5D Ag5B Ag2A 108.6(17) . 9
Ag5D Ag5B Ag5A 139.5(18) . .
Ag5D Ag5B Ag7B 49.9(16) . 9
Ag5D Ag5B Ag8C 139.9(16) . 13_666
Ag5D Ag5B S2 91.7(16) . .
Ag5D Ag5B S3 65.5(17) . 9
Ag5D Ag5B S7 87.3(16) . .
Ag7C Ag5B Ag1B 81.5(4) 9 9
Ag7C Ag5B Ag2A 96.58(19) 9 9
Ag7C Ag5B Ag7B 22.85(19) 9 9
Ag8C Ag5B Ag1B 99.5(4) 13_666 9
Ag8C Ag5B Ag2A 73.0(3) 13_666 9
Ag8C Ag5B Ag7B 166.5(3) 13_666 9
Ag8C Ag5B Ag7C 161.5(4) 13_666 9
Ag9C Ag5B Ag1B 113.6(5) . 9
Ag9C Ag5B Ag2A 108.4(4) . 9
Ag9C Ag5B Ag7B 58.1(4) . 9
Ag9C Ag5B Ag7C 36.2(4) . 9
Ag9C Ag5B Ag8C 131.7(5) . 13_666
Ag9C Ag5B S2 98.5(5) . .
Ag9C Ag5B S3 68.9(4) . 9
Ag9C Ag5B S7 79.3(4) . .
S2 Ag5B Ag1B 79.9(3) . 9
S2 Ag5B Ag2A 122.52(16) . 9
S2 Ag5B Ag7B 57.97(14) . 9
S2 Ag5B Ag7C 76.5(2) . 9
S2 Ag5B Ag8C 122.0(3) . 13_666
S2 Ag5B S3 102.26(16) . 9
S3 Ag5B Ag1B 47.7(3) 9 9
S3 Ag5B Ag2A 48.35(10) 9 9
S3 Ag5B Ag7B 51.06(12) 9 9
S3 Ag5B Ag7C 48.24(17) 9 9
S3 Ag5B Ag8C 119.9(3) 9 13_666
S7 Ag5B Ag1B 119.7(4) . 9
S7 Ag5B Ag2A 76.74(16) . 9
S7 Ag5B Ag7B 131.97(18) . 9
S7 Ag5B Ag7C 109.9(2) . 9
S7 Ag5B Ag8C 53.4(3) . 13_666
S7 Ag5B S2 159.7(2) . .
S7 Ag5B S3 95.78(17) . 9
Ag4A Ag5C Ag1B 74.1(4) . 9
Ag4A Ag5C Ag4B 21.1(2) . .
Ag4A Ag5C Ag8A 84.9(5) . 13_666
Ag4B Ag5C Ag1B 59.2(4) . 9
Ag5A Ag5C Ag1B 124.6(11) . 9
Ag5A Ag5C Ag4A 55.4(8) . .
Ag5A Ag5C Ag4B 75.6(8) . .
Ag5A Ag5C Ag5D 149.1(19) . .
Ag5A Ag5C Ag8A 58.4(9) . 13_666
Ag5A Ag5C Ag8C 52.3(9) . 13_666
Ag5A Ag5C Ag9C 139.7(12) . .
Ag5A Ag5C S2 96.6(10) . .
Ag5A Ag5C S4 79.4(9) . 5
Ag5A Ag5C S7 95.7(9) . .
Ag5B Ag5C Ag1B 68.1(17) . 9
Ag5B Ag5C Ag4A 137.0(18) . .
Ag5B Ag5C Ag4B 116.3(18) . .
Ag5B Ag5C Ag5A 167(2) . .
Ag5B Ag5C Ag8A 120(2) . 13_666
Ag5B Ag5C Ag8C 126(2) . 13_666
Ag5B Ag5C S2 88.6(19) . .
Ag5B Ag5C S4 111(2) . 5
Ag5B Ag5C S7 75.5(17) . .
Ag5D Ag5C Ag1B 85.7(14) . 9
Ag5D Ag5C Ag4A 144.0(15) . .
Ag5D Ag5C Ag4B 123.5(14) . .
Ag5D Ag5C Ag8A 128.4(14) . 13_666
Ag5D Ag5C Ag8C 132.6(15) . 13_666
Ag5D Ag5C S2 83.7(14) . .
Ag5D Ag5C S4 130.9(15) . 5
Ag5D Ag5C S7 75.5(13) . .
Ag8A Ag5C Ag1B 99.5(5) 13_666 9
Ag8A Ag5C Ag4B 101.8(4) 13_666 .
Ag8C Ag5C Ag1B 103.7(6) 13_666 9
Ag8C Ag5C Ag4A 81.9(6) 13_666 .
Ag8C Ag5C Ag4B 100.0(5) 13_666 .
Ag8C Ag5C S4 58.6(4) 13_666 5
Ag9C Ag5C Ag1B 95.5(6) . 9
Ag9C Ag5C Ag4A 150.7(7) . .
Ag9C Ag5C Ag4B 131.4(7) . .
Ag9C Ag5C Ag8A 124.2(6) . 13_666
Ag9C Ag5C Ag8C 127.5(7) . 13_666
Ag9C Ag5C S2 88.0(6) . .
Ag9C Ag5C S4 138.9(7) . 5
Ag9C Ag5C S7 69.8(5) . .
S2 Ag5C Ag1B 77.2(5) . 9
S2 Ag5C Ag4A 63.2(4) . .
S2 Ag5C Ag4B 48.6(2) . .
S2 Ag5C Ag8A 147.7(6) . 13_666
S2 Ag5C Ag8C 143.6(7) . 13_666
S2 Ag5C S4 101.9(4) . 5
S2 Ag5C S7 156.4(7) . .
S4 Ag5C Ag1B 49.8(4) 5 9
S4 Ag5C Ag4A 51.4(3) 5 .
S4 Ag5C Ag4B 55.4(2) 5 .
S4 Ag5C Ag8A 56.6(3) 5 13_666
S7 Ag5C Ag1B 111.5(6) . 9
S7 Ag5C Ag4A 139.5(7) . .
S7 Ag5C Ag4B 154.8(6) . .
S7 Ag5C Ag8A 54.7(3) . 13_666
S7 Ag5C Ag8C 57.7(4) . 13_666
S7 Ag5C S4 100.1(5) . 5
Ag5A Ag5D Ag7B 129.6(12) . 9
Ag5A Ag5D Ag7C 154.7(12) . 9
Ag5A Ag5D Ag7D 115.9(11) . 9
Ag5A Ag5D Ag9A 123.8(10) . 13_666
Ag5A Ag5D S2 68.0(9) . .
Ag5A Ag5D S3 126.0(14) . 9
Ag5A Ag5D S7 72.4(8) . .
Ag5B Ag5D Ag5A 26.9(13) . .
Ag5B Ag5D Ag5C 14.2(12) . .
Ag5B Ag5D Ag7B 118(2) . 9
Ag5B Ag5D Ag7C 142(2) . 9
Ag5B Ag5D Ag7D 108.8(19) . 9
Ag5B Ag5D Ag9A 113.5(19) . 13_666
Ag5B Ag5D Ag9C 165(3) . .
Ag5B Ag5D S2 70.9(17) . .
Ag5B Ag5D S3 99(2) . 9
Ag5B Ag5D S7 74.9(16) . .
Ag5C Ag5D Ag5A 12.9(8) . .
Ag5C Ag5D Ag7B 123.3(17) . 9
Ag5C Ag5D Ag7C 149.3(18) . 9
Ag5C Ag5D Ag7D 111.3(16) . 9
Ag5C Ag5D Ag9A 121.4(16) . 13_666
Ag5C Ag5D S2 66.9(14) . .
Ag5C Ag5D S3 113.3(18) . 9
Ag5C Ag5D S7 75.0(14) . .
Ag7B Ag5D Ag9A 101.2(9) 9 13_666
Ag7C Ag5D Ag7D 38.9(5) 9 9
Ag7C Ag5D Ag9A 80.4(9) 9 13_666
Ag7C Ag5D S2 86.8(8) 9 .
Ag7C Ag5D S3 56.9(6) 9 9
Ag7C Ag5D S7 132.9(13) 9 .
Ag7D Ag5D Ag9A 115.9(10) 9 13_666
Ag9C Ag5D Ag5A 145(2) . .
Ag9C Ag5D Ag5C 157(3) . .
Ag9C Ag5D Ag7B 76.4(17) . 9
Ag9C Ag5D Ag7C 51.5(15) . 9
Ag9C Ag5D Ag7D 85.9(17) . 9
Ag9C Ag5D Ag9A 58.3(14) . 13_666
Ag9C Ag5D S2 120.8(19) . .
Ag9C Ag5D S3 86.7(18) . 9
Ag9C Ag5D S7 90.9(15) . .
S2 Ag5D Ag7B 63.6(5) . 9
S2 Ag5D Ag7D 49.0(5) . 9
S2 Ag5D Ag9A 163.0(9) . 13_666
S2 Ag5D S3 104.9(8) . 9
S3 Ag5D Ag7B 58.2(5) 9 9
S3 Ag5D Ag7D 69.3(7) 9 9
S3 Ag5D Ag9A 58.6(5) 9 13_666
S7 Ag5D Ag7B 154.5(12) . 9
S7 Ag5D Ag7D 168.6(11) . 9
S7 Ag5D Ag9A 53.6(5) . 13_666
S7 Ag5D S2 140.4(14) . .
S7 Ag5D S3 99.7(8) . 9
Ag4A Ag6A Ag1A 105.4(4) 9 .
Ag4A Ag6A Ag1A 87.5(3) 5 .
Ag4A Ag6A Ag4A 105.8(6) 9 5
Ag4A Ag6A Ag4B 16.7(2) 9 9
Ag4A Ag6A Ag4B 91.7(4) 5 9
Ag4A Ag6A Ag7A 108.8(4) 5 .
Ag4A Ag6A Ag7A 144.7(6) 9 .
Ag4A Ag6A Ag8D 92.8(7) 9 21_666
Ag4A Ag6A S2 166.7(6) 9 5
Ag4A Ag6A S4 60.6(3) 9 .
Ag4B Ag6A Ag1A 81.5(4) 5 .
Ag4B Ag6A Ag1A 96.2(3) 9 .
Ag4B Ag6A Ag4A 104.6(6) 5 9
Ag4B Ag6A Ag4B 89.6(5) 5 9
Ag4B Ag6A Ag7A 108.8(5) 5 .
Ag4B Ag6A Ag8D 140.6(8) 5 21_666
Ag4B Ag6A S2 62.3(3) 5 5
Ag4B Ag6A S4 103.3(4) 5 .
Ag6B Ag6A Ag1A 64.7(5) . .
Ag6B Ag6A Ag4A 131.8(7) . 5
Ag6B Ag6A Ag4A 118.8(7) . 9
Ag6B Ag6A Ag4B 129.9(8) . 5
Ag6B Ag6A Ag4B 127.9(7) . 9
Ag6B Ag6A Ag7A 26.2(3) . .
Ag6B Ag6A Ag8D 27.7(6) . 21_666
Ag6B Ag6A S2 72.5(5) . 5
Ag6B Ag6A S4 79.7(6) . .
Ag6C Ag6A Ag1A 90.1(7) . .
Ag6C Ag6A Ag4A 70.1(6) . 9
Ag6C Ag6A Ag4A 174.5(8) . 5
Ag6C Ag6A Ag4B 168.6(8) . 5
Ag6C Ag6A Ag4B 83.6(6) . 9
Ag6C Ag6A Ag6B 50.9(6) . .
Ag6C Ag6A Ag7A 75.0(7) . .
Ag6C Ag6A Ag8D 33.5(7) . 21_666
Ag6C Ag6A S2 122.5(9) . 5
Ag6C Ag6A S4 65.2(5) . .
Ag7A Ag6A Ag1A 69.2(3) . .
Ag7A Ag6A Ag4B 153.7(5) . 9
Ag8D Ag6A Ag1A 59.7(5) 21_666 .
Ag8D Ag6A Ag4A 145.9(7) 21_666 5
Ag8D Ag6A Ag4B 100.3(6) 21_666 9
Ag8D Ag6A Ag7A 53.5(6) 21_666 .
S2 Ag6A Ag1A 72.3(3) 5 .
S2 Ag6A Ag4A 61.4(3) 5 5
S2 Ag6A Ag4B 150.5(4) 5 9
S2 Ag6A Ag7A 47.5(3) 5 .
S2 Ag6A Ag8D 96.9(7) 5 21_666
S4 Ag6A Ag1A 46.3(2) . .
S4 Ag6A Ag4A 109.7(4) . 5
S4 Ag6A Ag4B 56.3(2) . 9
S4 Ag6A Ag7A 100.1(5) . .
S4 Ag6A Ag8D 55.4(5) . 21_666
S4 Ag6A S2 118.7(5) . 5
Ag1A Ag6B Ag7B 55.74(7) . .
Ag4B Ag6B Ag1A 74.12(6) 5 .
Ag4B Ag6B Ag7B 98.80(8) 5 .
Ag4B Ag6B Ag8C 130.9(3) 5 21_666
Ag6A Ag6B Ag1A 91.5(5) . .
Ag6A Ag6B Ag7A 137.7(5) . .
Ag6A Ag6B Ag7B 127.7(5) . .
Ag6A Ag6B Ag7D 129.4(6) . .
Ag6A Ag6B Ag8A 122.4(5) . 21_666
Ag6A Ag6B Ag8C 111.0(6) . 21_666
Ag6A Ag6B Ag8D 130.5(9) . 21_666
Ag6A Ag6B S2 78.1(5) . 5
Ag6A Ag6B S4 70.5(5) . .
Ag6C Ag6B Ag1A 110.8(3) . .
Ag6C Ag6B Ag4B 91.2(4) . 5
Ag6C Ag6B Ag6A 63.0(6) . .
Ag6C Ag6B Ag7A 150.7(4) . .
Ag6C Ag6B Ag7B 159.3(4) . .
Ag6C Ag6B Ag7D 165.2(6) . .
Ag6C Ag6B Ag8A 66.8(4) . 21_666
Ag6C Ag6B Ag8C 54.5(4) . 21_666
Ag6C Ag6B Ag8D 77.1(9) . 21_666
Ag6C Ag6B S2 139.6(4) . 5
Ag6C Ag6B S4 60.8(3) . .
Ag7A Ag6B Ag1A 91.6(2) . .
Ag7A Ag6B Ag4B 113.63(17) . 5
Ag7A Ag6B Ag8A 99.80(19) . 21_666
Ag7A Ag6B Ag8C 111.3(3) . 21_666
Ag7A Ag6B S2 61.22(17) . 5
Ag7A Ag6B S4 137.4(2) . .
Ag7D Ag6B Ag1A 64.4(5) . .
Ag7D Ag6B Ag4B 100.4(4) . 5
Ag7D Ag6B Ag8A 98.4(4) . 21_666
Ag7D Ag6B Ag8C 110.7(5) . 21_666
Ag7D Ag6B S4 112.7(5) . .
Ag8A Ag6B Ag1A 81.35(10) 21_666 .
Ag8A Ag6B Ag4B 138.50(11) 21_666 5
Ag8A Ag6B Ag7B 94.17(13) 21_666 .
Ag8C Ag6B Ag1A 86.0(3) 21_666 .
Ag8C Ag6B Ag7B 106.2(3) 21_666 .
Ag8D Ag6B Ag1A 75.9(8) 21_666 .
Ag8D Ag6B Ag4B 141.2(7) 21_666 5
Ag8D Ag6B Ag7A 91.1(8) 21_666 .
Ag8D Ag6B Ag7B 83.8(8) 21_666 .
Ag8D Ag6B Ag7D 88.1(9) 21_666 .
Ag8D Ag6B S2 141.7(8) 21_666 5
Ag8D Ag6B S4 64.8(7) 21_666 .
S2 Ag6B Ag1A 78.86(8) 5 .
S2 Ag6B Ag4B 52.50(9) 5 5
S2 Ag6B Ag7B 58.08(11) 5 .
S2 Ag6B Ag7D 54.9(4) 5 .
S2 Ag6B Ag8A 151.87(16) 5 21_666
S2 Ag6B Ag8C 162.6(3) 5 21_666
S2 Ag6B S4 117.05(11) 5 .
S4 Ag6B Ag1A 50.08(7) . .
S4 Ag6B Ag4B 77.17(9) . 5
S4 Ag6B Ag7B 103.75(10) . .
S4 Ag6B Ag8A 61.46(11) . 21_666
S4 Ag6B Ag8C 56.3(3) . 21_666
Ag4A Ag6C Ag4B 76.1(3) 9 5
Ag4A Ag6C Ag5A 55.5(3) 9 9
Ag4A Ag6C Ag7A 159.9(4) 9 .
Ag4A Ag6C Ag8A 110.2(4) 9 21_666
Ag4A Ag6C Ag8B 109.8(4) 9 21_666
Ag4A Ag6C Ag8C 98.0(5) 9 21_666
Ag4B Ag6C Ag7A 84.0(2) 5 .
Ag4B Ag6C Ag8B 125.1(2) 5 21_666
Ag5A Ag6C Ag4B 125.6(3) 9 5
Ag5A Ag6C Ag7A 139.7(3) 9 .
Ag5A Ag6C Ag8B 61.9(2) 9 21_666
Ag6A Ag6C Ag4A 78.9(7) . 9
Ag6A Ag6C Ag5A 130.7(7) . 9
Ag6A Ag6C Ag7A 81.6(7) . .
Ag6A Ag6C Ag8A 142.9(7) . 21_666
Ag6A Ag6C Ag8B 130.1(7) . 21_666
Ag6A Ag6C Ag8C 149.1(7) . 21_666
Ag6A Ag6C Ag8D 122.9(11) . 21_666
Ag6A Ag6C S4 84.0(5) . .
Ag6B Ag6C Ag4A 141.3(5) . 9
Ag6B Ag6C Ag4B 67.3(3) . 5
Ag6B Ag6C Ag5A 143.4(5) . 9
Ag6B Ag6C Ag6A 66.1(7) . .
Ag6B Ag6C Ag8A 89.8(4) . 21_666
Ag6B Ag6C Ag8B 82.6(4) . 21_666
Ag6B Ag6C Ag8C 103.4(5) . 21_666
Ag6B Ag6C Ag8D 64.9(9) . 21_666
Ag6B Ag6C S4 93.9(4) . .
Ag7A Ag6C Ag8B 79.1(2) . 21_666
Ag8A Ag6C Ag4B 137.9(2) 21_666 5
Ag8A Ag6C Ag5A 57.2(2) 21_666 9
Ag8A Ag6C Ag7A 82.5(2) 21_666 .
Ag8C Ag6C Ag4B 142.9(4) 21_666 5
Ag8C Ag6C Ag5A 43.8(3) 21_666 9
Ag8C Ag6C Ag7A 95.9(4) 21_666 .
Ag8D Ag6C Ag4A 129.3(9) 21_666 9
Ag8D Ag6C Ag4B 120.0(8) 21_666 5
Ag6B Ag7A Ag6A 16.1(2) . .
Ag6B Ag7A Ag6C 10.10(14) . .
Ag6B Ag7A Ag7C 115.2(3) . .
Ag6B Ag7A S2 68.84(18) . 5
Ag6B Ag7A S6 86.5(2) . .

loop_
_geom_bond_atom_site_label_1
_geom_bond_atom_site_label_2
_geom_bond_distance
_geom_bond_site_symmetry_2
Ag1A Ag2A 3.181(3) .
Ag1A Ag2A 2.978(3) 21_666
Ag1A Ag2B 2.897(7) 5
Ag1A Ag2B 3.125(7) 21_666
Ag1A Ag6B 2.982(2) .
Ag1A Ag7B 2.917(3) .
Ag1A Ag7D 2.99(2) .
Ag1A Ag10 3.0044(12) .
Ag1A S3 2.414(3) .
Ag1A S4 2.398(3) .
Ag1B Ag2A 3.237(15) 21_666
Ag1B Ag2B 3.308(17) 21_666
Ag1B Ag4B 3.196(15) 5
Ag1B Ag5B 3.103(16) 5
Ag1B Ag5C 3.27(2) 5
Ag1B S3 2.435(16) .
Ag1B S4 2.809(16) .
Ag1B S4 2.593(16) 9
Ag2A Ag1A 2.978(3) 17_666
Ag2A Ag1A 3.188(3) 9
Ag2A Ag1B 3.237(15) 17_666
Ag2A Ag2B 3.283(6) 21_666
Ag2A Ag5B 3.251(6) 5
Ag2A Ag8B 3.112(6) 17_666
Ag2A Ag9B 3.018(4) 17_666
Ag2A S3 2.538(4) .
Ag2A S3 2.613(4) 17_666
Ag2A S4 2.608(4) 9
Ag2B Ag1A 2.897(7) 9
Ag2B Ag1A 3.125(7) 17_666
Ag2B Ag2A 3.283(6) 17_666
Ag2B Ag3A 3.178(8) 17_666
Ag2B Ag3B 3.183(16) 17_666
Ag2B Ag3D 3.192(8) 17_666
Ag2B Ag8B 2.706(8) 17_666
Ag2B Ag9B 3.086(7) 17_666
Ag2B S3 2.367(8) 17_666
Ag2B S3 2.951(7) .
Ag2B S4 2.454(7) 9
Ag3A Ag7C 2.745(11) .
Ag3A Ag8A 2.765(8) .
Ag3A Ag8C 3.139(14) .
Ag3A Ag9A 3.067(7) 17_666
Ag3A Ag9B 2.911(9) .
Ag3A S3 2.519(5) .
Ag3A S7 2.561(5) 13_666
Ag3B Ag3C 2.89(4) .
Ag3B Ag8C 2.58(2) .
Ag3B Ag8D 2.87(3) .
Ag3B Ag9A 2.815(15) 17_666
Ag3B S3 2.817(14) .
Ag3B S6 2.494(14) 17_666
Ag3B S7 2.716(14) 13_666
Ag3C Ag7D 3.16(4) .
Ag3C S6 2.80(4) .
Ag3C S7 2.53(3) 13_666
Ag3D Ag2B 3.192(8) 21_666
Ag3D Ag7B 2.851(7) .
Ag3D Ag8B 2.713(9) .
Ag3D Ag9A 2.720(8) .
Ag3D Ag9D 2.955(18) 17_666
Ag3D S3 2.554(5) .
Ag3D S7 2.359(5) 13_666
Ag4A Ag5C 2.984(17) .
Ag4A Ag6A 2.932(17) 9
Ag4A Ag6B 3.330(13) 5
Ag4A S1 2.611(11) .
Ag4A S2 2.863(12) .
Ag4A S4 2.522(11) 5
Ag4B Ag1B 3.196(15) 9
Ag4B Ag5A 3.107(7) .
Ag4B Ag5C 3.205(13) .
Ag4B Ag6A 3.281(12) 5
Ag4B Ag6B 2.854(3) 9
Ag4B Ag6C 3.092(7) 9
Ag4B Ag10 3.2175(18) .
Ag4B S1 2.415(3) .
Ag4B S2 2.419(4) .
Ag4B S4 2.820(3) 5
Ag5A Ag6C 3.015(12) 5
Ag5A Ag8A 2.719(10) 13_666
Ag5A Ag9C 2.990(15) .
Ag5A S2 2.666(9) .
Ag5A S4 2.798(8) 5
Ag5A S7 2.761(8) .
Ag5B Ag1B 3.103(16) 9
Ag5B Ag2A 3.251(5) 9
Ag5B Ag5C 0.564(14) .
Ag5B Ag5D 0.77(3) .
Ag5B Ag7B 3.302(5) 9
Ag5B Ag7C 2.956(9) 9
Ag5B Ag8C 2.905(14) 13_666
Ag5B Ag9C 1.748(13) .
Ag5B S2 2.449(5) .
Ag5B S3 2.894(5) 9
Ag5B S7 2.432(5) .
Ag5C Ag1B 3.27(2) 9
Ag5C Ag8A 3.086(16) 13_666
Ag5C S2 2.397(15) .
Ag5C S4 2.816(15) 5
Ag5D Ag7B 2.87(3) 9
Ag5D Ag7D 3.07(3) 9
Ag5D Ag9A 3.09(3) 13_666
Ag5D S2 2.59(2) .
Ag5D S3 2.67(2) 9
Ag5D S7 2.52(2) .
Ag6A Ag4A 2.476(17) 9
Ag6A Ag4A 2.932(17) 5
Ag6A Ag4B 3.281(12) 9
Ag6A Ag4B 1.809(12) 5
Ag6A Ag6B 1.333(15) .
Ag6A Ag6C 1.298(14) .
Ag6A Ag7A 3.237(15) .
Ag6A Ag8D 2.72(3) 21_666
Ag6A S2 2.655(12) 5
Ag6A S4 2.525(12) .
Ag6B Ag4B 2.854(3) 5
Ag6B Ag7A 2.124(7) .
Ag6B Ag7B 3.239(5) .
Ag6B Ag8A 2.850(5) 21_666
Ag6B Ag8C 2.919(13) 21_666
Ag6B S2 2.588(4) 5
Ag6B S4 2.636(3) .
Ag6C Ag4A 2.372(14) 9
Ag6C Ag4B 3.092(7) 5
Ag6C Ag5A 3.015(12) 9
Ag6C Ag7A 3.160(10) .
Ag6C Ag8B 3.215(9) 21_666
Ag6C S4 2.305(6) .
Ag7A Ag7C 3.043(12) .
Ag7A Ag8D 2.72(3) 21_666
Ag7A S2 2.433(6) 5
Ag7A S6 2.547(6) .
Ag7A C4 2.48(2) .
Ag7B Ag5D 2.87(3) 5
Ag7B Ag9B 2.990(6) .
Ag7B Ag9C 2.803(11) 5
Ag7B S2 2.885(5) 5
Ag7B S3 2.696(5) .
Ag7B S6 2.523(5) .
Ag7C Ag5B 2.956(9) 5
Ag7C Ag9D 3.349(18) 17_666
Ag7C S3 2.391(8) .
Ag7D Ag5D 3.07(3) 5
Ag7D Ag8D 3.03(3) 21_666
Ag7D Ag9C 3.16(2) 5
Ag7D S2 2.388(18) 5
Ag7D S6 2.444(18) .
Ag8A Ag5A 2.719(10) 13_666
Ag8A Ag5C 3.086(16) 13_666
Ag8A Ag6B 2.850(5) 17_666
Ag8A Ag6C 2.620(8) 17_666
Ag8A S4 2.809(5) 17_666
Ag8A S6 2.618(6) 17_666
Ag8A S7 2.624(5) 13_666
Ag8B Ag2A 3.112(6) 21_666
Ag8B Ag2B 2.706(8) 21_666
Ag8B S4 2.849(5) 17_666
Ag8B S6 2.388(6) 17_666
Ag8B S7 2.526(6) 13_666
Ag8C Ag5B 2.905(14) 13_666
Ag8C Ag5C 2.54(2) 13_666
Ag8C Ag6B 2.919(13) 17_666
Ag8C Ag6C 2.442(15) 17_666
Ag8C S4 2.632(14) 17_666
Ag8C S7 2.436(13) 13_666
Ag8D Ag1A 3.04(2) 17_666
Ag8D Ag6A 2.72(3) 17_666
Ag8D Ag7A 2.72(3) 17_666
Ag8D Ag7D 3.03(3) 17_666
Ag8D S4 2.45(2) 17_666
Ag8D S6 2.23(2) 17_666
Ag9A Ag3A 3.067(7) 21_666
Ag9A Ag3B 2.815(15) 21_666
Ag9A Ag5D 3.09(3) 13_666
Ag9A Ag9C 2.708(13) 13_666
Ag9A S3 2.843(5) 21_666
Ag9A S6 2.526(5) .
Ag9A S7 2.581(5) 13_666
Ag9B Ag2A 3.018(4) 21_666
Ag9B Ag2B 3.086(7) 21_666
Ag9B Ag3B 3.167(15) 21_666
Ag9B Ag9D 1.390(17) .
Ag9B S3 2.895(5) 21_666
Ag9B S6 2.433(5) .
Ag9B S7 2.529(4) 13_666
Ag9C Ag7B 2.803(11) 9
Ag9C Ag7D 3.16(2) 9
Ag9C Ag9A 2.708(13) 13_666
Ag9C Ag9B 3.249(13) 13_666
Ag9C Ag9D 3.12(2) 13_666
Ag9C S3 2.792(12) 9
Ag9C S7 2.718(11) .
Ag9D Ag3A 2.152(18) 21_666
Ag9D Ag3D 2.955(18) 21_666
Ag9D Ag7C 3.349(18) 21_666
Ag9D Ag8A 3.27(2) 21_666
Ag9D Ag9C 3.12(2) 13_666
Ag9D S3 2.349(15) 21_666
Ag9D S6 2.024(16) .
Ag10 Ag1A 3.0044(12) 5
Ag10 Ag1A 3.0044(12) 9
Ag10 Ag4B 3.2175(18) 9
Ag10 Ag4B 3.2175(17) 5
Ag10 S4 2.598(3) 5
Ag10 S4 2.598(3) 9
Ag10 S4 2.598(3) .
Ag10 S5 2.9476(17) .
S1 Ag4A 2.611(11) 5
S1 Ag4A 2.611(11) 9
S1 Ag4B 2.415(3) 9
S1 Ag4B 2.415(3) 5
S1 C13 1.91(2) .
S2 Ag6A 2.655(12) 9
S2 Ag6B 2.588(4) 9
S2 Ag7A 2.433(6) 9
S2 Ag7B 2.885(5) 9
S2 Ag7D 2.388(18) 9
S2 C5 1.896(13) .
S3 Ag2A 2.613(4) 21_666
S3 Ag2B 2.367(8) 21_666
S3 Ag5D 2.67(2) 5
S3 Ag9C 2.792(12) 5
S3 Ag9D 2.349(15) 17_666
S4 Ag1B 2.593(16) 5
S4 Ag2A 2.608(4) 5
S4 Ag2B 2.454(7) 5
S4 Ag4A 2.522(11) 9
S4 Ag5A 2.798(8) 9
S4 Ag8C 2.632(14) 21_666
S4 Ag8D 2.45(2) 21_666
S5 Ag10 2.9476(17) 13_666
S6 Ag3B 2.494(14) 21_666
S6 Ag8A 2.618(6) 21_666
S6 Ag8B 2.388(6) 21_666
S6 Ag8D 2.23(2) 21_666
S6 C1 1.866(12) .
S7 Ag3A 2.561(5) 13_666
S7 Ag3C 2.53(3) 13_666
S7 Ag3D 2.359(5) 13_666
S7 Ag8A 2.624(5) 13_666
S7 Ag8B 2.526(6) 13_666
S7 Ag8C 2.436(13) 13_666
S7 Ag9A 2.581(5) 13_666
S7 Ag9B 2.529(4) 13_666
S7 C9 1.889(12) .
C1 C2 1.507(9) .
C1 C3 1.508(9) .
C1 C4 1.529(10) .
C2 H2A 0.9600 .
C2 H2B 0.9600 .
C2 H2C 0.9600 .
C3 H3A 0.9600 .
C3 H3B 0.9600 .
C3 H3C 0.9600 .
C4 H7AA 0.9600 .
C4 H4A 0.9600 .
C4 H4B 0.9600 .
C5 C6 1.497(9) .
C5 C7 1.513(9) .
C5 C8 1.515(10) .
C6 H6A 0.9600 .
C6 H6B 0.9600 .
C6 H6C 0.9600 .
C7 H7A 0.9600 .
C7 H7B 0.9600 .
C7 H7C 0.9600 .
C8 H8A 0.9600 .
C8 H8B 0.9600 .
C8 H8C 0.9600 .
C9 C10 1.500(9) .
C9 C11 1.524(9) .
C9 C12 1.501(9) .
C10 H10A 0.9600 .
C10 H10B 0.9600 .
C10 H10C 0.9600 .
C11 H11A 0.9600 .
C11 H11B 0.9600 .
C11 H11C 0.9600 .
C12 H12A 0.9600 .
C12 H12B 0.9600 .
C12 H12C 0.9600 .
C13 C14 1.493(9) 5
C13 C14 1.493(10) .
C13 C14 1.493(9) 9
C14 H14A 0.9600 .
C14 H14B 0.9600 .
C14 H14C 0.9600 .

loop_
_platon_squeeze_void_nr
_platon_squeeze_void_average_x
_platon_squeeze_void_average_y
_platon_squeeze_void_average_z
_platon_squeeze_void_volume
_platon_squeeze_void_count_electrons
_platon_squeeze_void_content
1 0.000 -0.009 0.002 9009 2317 ' '
